data_4344598
loop_
_publ_author_name
'Zhang, Zhen-Qiang'
'Chen, Shu-Fen'
'Gao, Cong-Li'
'Zhou, Ting'
'Shan, Gui-Juan'
'Tan, Yuan-Zhi'
'Xie, Su-Yuan'
'Huang, Rong-Bin'
'Zheng, Lan-Sun'

_publ_section_title
;
 Regioselective Oxidation of Fused-Pentagon Chlorofullerenes.
;
_journal_issue 2
_journal_name_full 'Inorganic chemistry'
_journal_page_first 543
_journal_page_last 545
_journal_paper_doi 10.1021/acs.inorgchem.5b02239
_journal_volume 55
_journal_year 2016
_chemical_formula_moiety 'C56 Cl10 O'
_chemical_formula_sum 'C56 Cl10 O'
_chemical_formula_weight 1043.06
_chemical_name_systematic
;
 ? 
;
_space_group_crystal_system orthorhombic
_space_group_IT_number 63
_space_group_name_Hall '-C 2c 2'
_space_group_name_H-M_alt 'C m c m'
_symmetry_space_group_name_Hall '-C 2c 2'
_symmetry_space_group_name_H-M 'C m c m'
_atom_sites_solution_primary iterative
_atom_sites_solution_secondary difmap
_audit_creation_date 2015-09-15
_audit_creation_method
;
Olex2 1.2
(compiled 2015.01.26 svn.r3150 for OlexSys, GUI svn.r4998)
;
_cell_angle_alpha 90.00
_cell_angle_beta 90.00
_cell_angle_gamma 90.00
_cell_formula_units_Z 4
_cell_length_a 18.6824(15)
_cell_length_b 13.3999(12)
_cell_length_c 13.9329(10)
_cell_measurement_temperature 173(2)
_cell_volume 3488.0(5)
_computing_molecular_graphics 'Olex2 (Dolomanov et al., 2009)'
_computing_publication_material 'Olex2 (Dolomanov et al., 2009)'
_computing_structure_refinement 'XL (Sheldrick, 2008)'
_computing_structure_solution
;
Superflip (Palatinus & Chapuis, 2007;Palatinus & van der Lee, 2008;
Palatinus et al., 2012)
;
_diffrn_ambient_temperature 173.15
_diffrn_measured_fraction_theta_full 0.968
_diffrn_measured_fraction_theta_max 0.968
_diffrn_measurement_device_type 'multiwire proportional'
_diffrn_measurement_method 'phi and omega scans'
_diffrn_radiation_monochromator graphite
_diffrn_radiation_type MoK\a
_diffrn_radiation_wavelength 0.71073
_diffrn_reflns_av_R_equivalents 0.0755
_diffrn_reflns_av_unetI/netI 0.0402
_diffrn_reflns_limit_h_max 23
_diffrn_reflns_limit_h_min -23
_diffrn_reflns_limit_k_max 15
_diffrn_reflns_limit_k_min -16
_diffrn_reflns_limit_l_max 16
_diffrn_reflns_limit_l_min -17
_diffrn_reflns_number 7513
_diffrn_reflns_theta_full 26.40
_diffrn_reflns_theta_max 26.40
_diffrn_reflns_theta_min 1.87
_diffrn_source 'fine-focus sealed tube'
_exptl_absorpt_coefficient_mu 0.855
_exptl_absorpt_correction_type none
_exptl_crystal_density_diffrn 1.986
_exptl_crystal_density_method 'not measured'
_exptl_crystal_description Block
_exptl_crystal_F_000 2056
_exptl_crystal_size_max 0.19
_exptl_crystal_size_mid 0.16
_exptl_crystal_size_min 0.13
_refine_diff_density_max 0.676
_refine_diff_density_min -1.201
_refine_diff_density_rms 0.143
_refine_ls_extinction_method none
_refine_ls_goodness_of_fit_ref 1.115
_refine_ls_hydrogen_treatment undef
_refine_ls_matrix_type full
_refine_ls_number_parameters 163
_refine_ls_number_reflns 1874
_refine_ls_number_restraints 0
_refine_ls_restrained_S_all 1.115
_refine_ls_R_factor_all 0.0606
_refine_ls_R_factor_gt 0.0584
_refine_ls_shift/su_max 0.000
_refine_ls_shift/su_mean 0.000
_refine_ls_structure_factor_coef Fsqd
_refine_ls_weighting_details 'calc w=1/[\s^2^(Fo^2^)+(0.1129P)^2^+13.7620P] where P=(Fo^2^+2Fc^2^)/3'
_refine_ls_weighting_scheme calc
_refine_ls_wR_factor_gt 0.1745
_refine_ls_wR_factor_ref 0.1770
_reflns_number_gt 1788
_reflns_number_total 1874
_reflns_threshold_expression >2sigma(I)
_cod_data_source_file ic5b02239_si_003.cif
_cod_data_source_block C56Cl10O
_cod_database_code 4344598
_olex2_refinement_description
;
1. Others
 Fixed Sof: O8(0.25)
;
_olex2_submission_special_instructions 'No special instructions were received'

loop_
_space_group_symop_id
_space_group_symop_operation_xyz
1 'x, y, z'
2 '-x, -y, z+1/2'
3 'x, -y, -z'
4 '-x, y, -z+1/2'
5 'x+1/2, y+1/2, z'
6 '-x+1/2, -y+1/2, z+1/2'
7 'x+1/2, -y+1/2, -z'
8 '-x+1/2, y+1/2, -z+1/2'
9 '-x, -y, -z'
10 'x, y, -z-1/2'
11 '-x, y, z'
12 'x, -y, z-1/2'
13 '-x+1/2, -y+1/2, -z'
14 'x+1/2, y+1/2, -z-1/2'
15 '-x+1/2, y+1/2, z'
16 'x+1/2, -y+1/2, z-1/2'

loop_
_atom_site_label
_atom_site_type_symbol
_atom_site_fract_x
_atom_site_fract_y
_atom_site_fract_z
_atom_site_U_iso_or_equiv
_atom_site_adp_type
_atom_site_occupancy
_atom_site_calc_flag
_atom_site_site_symmetry_order
_atom_site_refinement_flags_posn
_atom_site_refinement_flags_adp
_atom_site_refinement_flags_occupancy
Cl9 Cl 0.67122(4) 0.85845(6) 0.56137(6) 0.0207(3) Uani 1 d 1 . . .
Cl13 Cl 0.76688(4) 0.91413(6) 0.38455(6) 0.0208(3) Uani 1 d 1 . . .
Cl18 Cl 0.5000 0.72603(9) 0.63540(9) 0.0241(3) Uani 1 d 2 S T P
C1 C 0.5372(2) 0.5105(3) 0.2500 0.0189(10) Uani 1 d 2 S T P
C0AA C 0.5000 0.9611(3) 0.3019(3) 0.0149(9) Uani 1 d 2 S T P
C28 C 0.56459(17) 0.9366(2) 0.3499(2) 0.0157(7) Uani 1 d 1 . . .
C30 C 0.68255(18) 0.8599(2) 0.3566(3) 0.0174(7) Uani 1 d 1 . . .
C35 C 0.63609(17) 0.8260(2) 0.4466(2) 0.0169(7) Uani 1 d 1 . . .
C40 C 0.63884(17) 0.5963(2) 0.3016(3) 0.0176(7) Uani 1 d 1 . . .
C48 C 0.57584(18) 0.5444(2) 0.3337(3) 0.0193(7) Uani 1 d 1 . . .
C52 C 0.69040(16) 0.7643(2) 0.2990(3) 0.0173(7) Uani 1 d 1 . . .
C56 C 0.63299(17) 0.9298(2) 0.3010(3) 0.0197(7) Uani 1 d 1 . . .
C57 C 0.62524(18) 0.7146(3) 0.4340(2) 0.0186(7) Uani 1 d 1 . . .
C60 C 0.56350(17) 0.6687(2) 0.4628(2) 0.0182(7) Uani 1 d 1 . . .
C85 C 0.5000 0.7258(3) 0.5061(4) 0.0195(10) Uani 1 d 2 S T P
C88 C 0.66212(16) 0.6808(2) 0.3508(3) 0.0186(7) Uani 1 d 1 . . .
C95 C 0.5000 0.8326(3) 0.4649(3) 0.0173(9) Uani 1 d 2 S T P
C105 C 0.53871(18) 0.5822(2) 0.4129(3) 0.0186(7) Uani 1 d 1 . . .
C3 C 0.56368(17) 0.8738(2) 0.4301(2) 0.0155(7) Uani 1 d 1 . . .
O8 O 0.6636(3) 1.0179(5) 0.2500 0.0174(13) Uani 0.50 d 2 S T P

loop_
_atom_site_aniso_label
_atom_site_aniso_U_11
_atom_site_aniso_U_22
_atom_site_aniso_U_33
_atom_site_aniso_U_23
_atom_site_aniso_U_13
_atom_site_aniso_U_12
Cl9 0.0198(5) 0.0164(5) 0.0259(5) -0.0016(3) -0.0070(3) -0.0003(3)
Cl13 0.0144(5) 0.0154(5) 0.0328(6) -0.0014(3) -0.0024(3) -0.0038(3)
Cl18 0.0293(7) 0.0218(6) 0.0213(6) 0.0032(4) 0.000 0.000
C1 0.018(2) 0.0054(19) 0.034(3) 0.000 0.000 0.0047(17)
C0AA 0.015(2) 0.0071(19) 0.022(2) -0.0011(17) 0.000 0.000
C28 0.0156(16) 0.0088(14) 0.0227(16) -0.0029(12) -0.0006(13) -0.0001(11)
C30 0.0149(15) 0.0127(15) 0.0247(18) -0.0009(13) 0.0000(13) -0.0023(12)
C35 0.0147(15) 0.0102(15) 0.0258(17) 0.0000(12) -0.0029(12) -0.0012(12)
C40 0.0145(14) 0.0085(14) 0.0299(19) 0.0036(12) 0.0034(13) 0.0044(11)
C48 0.0174(15) 0.0085(14) 0.0321(19) 0.0037(13) -0.0007(13) 0.0020(12)
C52 0.0093(13) 0.0133(15) 0.0295(18) -0.0002(13) -0.0021(13) 0.0009(11)
C56 0.0159(15) 0.0137(14) 0.0294(19) 0.0022(13) -0.0001(14) 0.0029(12)
C57 0.0177(16) 0.0120(15) 0.0262(17) 0.0023(12) -0.0054(12) 0.0007(12)
C60 0.0205(16) 0.0108(14) 0.0234(17) 0.0041(13) -0.0018(13) 0.0037(12)
C85 0.020(2) 0.018(2) 0.021(2) 0.0007(18) 0.000 0.000
C88 0.0111(14) 0.0130(16) 0.0316(19) 0.0031(14) -0.0030(13) 0.0022(11)
C95 0.020(2) 0.013(2) 0.019(2) -0.0013(18) 0.000 0.000
C105 0.0195(18) 0.0093(15) 0.0270(17) 0.0060(13) -0.0031(14) -0.0006(12)
C3 0.0138(16) 0.0109(15) 0.0219(16) -0.0028(12) -0.0047(12) 0.0010(11)
O8 0.016(3) 0.007(3) 0.029(4) 0.000 0.000 0.000(2)

loop_
_atom_type_symbol
_atom_type_description
_atom_type_scat_dispersion_real
_atom_type_scat_dispersion_imag
_atom_type_scat_source
C C 0.0033 0.0016 'International Tables Vol C Tables 4.2.6.8 and 6.1.1.4'
Cl Cl 0.1484 0.1585 'International Tables Vol C Tables 4.2.6.8 and 6.1.1.4'
O O 0.0106 0.0060 'International Tables Vol C Tables 4.2.6.8 and 6.1.1.4'

loop_
_geom_angle_atom_site_label_1
_geom_angle_atom_site_label_2
_geom_angle_atom_site_label_3
_geom_angle
_geom_angle_site_symmetry_1
_geom_angle_site_symmetry_3
C1 C1 C48 120.0(2) 11_655 .
C1 C1 C48 120.0(2) 11_655 10_556
C48 C1 C48 107.7(4) . 10_556
C28 C0AA C0AA 118.2(2) 11_655 10_556
C28 C0AA C0AA 118.2(2) . 10_556
C28 C0AA C28 116.6(4) 11_655 .
C0AA C28 C56 122.8(3) . .
C3 C28 C0AA 120.4(3) . .
C3 C28 C56 110.4(3) . .
C35 C30 Cl13 115.3(2) . .
C52 C30 Cl13 112.0(2) . .
C52 C30 C35 103.2(3) . .
C52 C30 C56 107.9(3) . .
C56 C30 Cl13 113.4(2) . .
C56 C30 C35 104.2(3) . .
C30 C35 Cl9 115.9(2) . .
C57 C35 Cl9 113.2(2) . .
C57 C35 C30 105.2(3) . .
C3 C35 Cl9 111.2(2) . .
C3 C35 C30 104.3(3) . .
C3 C35 C57 106.2(3) . .
C48 C40 C40 108.1(2) . 10_556
C88 C40 C40 119.5(2) . 10_556
C88 C40 C48 119.7(3) . .
C40 C48 C1 108.0(3) . .
C105 C48 C1 120.2(3) . .
C105 C48 C40 118.5(3) . .
C52 C52 C30 121.91(19) 10_556 .
C52 C52 C88 120.3(2) 10_556 .
C88 C52 C30 110.9(3) . .
C28 C56 C30 109.5(3) . .
C28 C56 O8 120.8(3) . .
C56 C56 C28 118.04(19) 10_556 .
C56 C56 C30 120.50(19) 10_556 .
C56 C56 O8 61.58(18) 10_556 .
O8 C56 C30 119.6(3) . .
C60 C57 C35 121.4(3) . .
C60 C57 C88 120.3(3) . .
C88 C57 C35 110.1(3) . .
C57 C60 C85 122.9(3) . .
C57 C60 C105 119.8(3) . .
C105 C60 C85 110.2(3) . .
C60 C85 Cl18 113.2(2) . .
C60 C85 Cl18 113.2(2) 11_655 .
C60 C85 C60 101.2(4) 11_655 .
C60 C85 C95 108.5(3) . .
C60 C85 C95 108.5(3) 11_655 .
C95 C85 Cl18 111.8(3) . .
C40 C88 C52 120.1(3) . .
C40 C88 C57 120.6(3) . .
C57 C88 C52 109.9(3) . .
C3 C95 C85 119.7(2) 11_655 .
C3 C95 C85 119.7(2) . .
C3 C95 C3 116.5(4) 11_655 .
C48 C105 C60 121.1(3) . .
C48 C105 C105 119.7(2) . 11_655
C60 C105 C105 108.92(19) . 11_655
C28 C3 C35 111.4(3) . .
C28 C3 C95 121.7(3) . .
C95 C3 C35 122.7(3) . .
C56 O8 C56 56.8(4) 10_556 .

loop_
_geom_bond_atom_site_label_1
_geom_bond_atom_site_label_2
_geom_bond_distance
_geom_bond_site_symmetry_2
Cl9 C35 1.782(3) .
Cl13 C30 1.778(3) .
Cl18 C85 1.802(5) .
C1 C1 1.389(9) 11_655
C1 C48 1.445(4) 10_556
C1 C48 1.445(4) .
C0AA C0AA 1.446(9) 10_556
C0AA C28 1.419(4) 11_655
C0AA C28 1.419(4) .
C28 C56 1.452(4) .
C28 C3 1.398(5) .
C30 C35 1.591(5) .
C30 C52 1.519(4) .
C30 C56 1.528(5) .
C35 C57 1.517(5) .
C35 C3 1.515(4) .
C40 C40 1.439(7) 10_556
C40 C48 1.438(4) .
C40 C88 1.393(5) .
C48 C105 1.398(5) .
C52 C52 1.365(7) 10_556
C52 C88 1.433(5) .
C56 C56 1.420(7) 10_556
C56 O8 1.492(6) .
C57 C60 1.367(5) .
C57 C88 1.422(5) .
C60 C85 1.536(4) .
C60 C105 1.428(5) .
C85 C60 1.536(4) 11_655
C85 C95 1.541(6) .
C95 C3 1.399(4) .
C95 C3 1.399(4) 11_655
C105 C105 1.447(7) 11_655
O8 C56 1.492(6) 10_556

loop_
_geom_torsion_atom_site_label_1
_geom_torsion_atom_site_label_2
_geom_torsion_atom_site_label_3
_geom_torsion_atom_site_label_4
_geom_torsion
_geom_torsion_site_symmetry_1
_geom_torsion_site_symmetry_4
Cl9 C35 C57 C60 86.5(4) . .
Cl9 C35 C57 C88 -125.0(3) . .
Cl9 C35 C3 C28 119.9(3) . .
Cl9 C35 C3 C95 -82.9(4) . .
Cl13 C30 C35 Cl9 6.0(3) . .
Cl13 C30 C35 C57 -119.8(2) . .
Cl13 C30 C35 C3 128.6(2) . .
Cl13 C30 C52 C52 -91.5(2) . 10_556
Cl13 C30 C52 C88 117.7(3) . .
Cl13 C30 C56 C28 -126.9(3) . .
Cl13 C30 C56 C56 91.2(2) . 10_556
Cl13 C30 C56 O8 18.7(4) . .
Cl18 C85 C95 C3 -101.6(4) . 11_655
Cl18 C85 C95 C3 101.6(4) . .
C1 C1 C48 C40 -143.68(18) 11_655 .
C1 C1 C48 C105 -3.4(4) 11_655 .
C1 C48 C105 C60 -137.9(3) . .
C1 C48 C105 C105 3.4(4) . 11_655
C0AA C0AA C28 C56 11.7(4) 10_556 .
C0AA C0AA C28 C3 -137.4(2) 10_556 .
C0AA C28 C56 C30 -154.7(3) . .
C0AA C28 C56 C56 -11.7(4) . 10_556
C0AA C28 C56 O8 60.2(5) . .
C0AA C28 C3 C35 158.1(3) . .
C0AA C28 C3 C95 0.7(5) . .
C28 C0AA C28 C56 161.7(2) 11_655 .
C28 C0AA C28 C3 12.6(6) 11_655 .
C28 C56 O8 C56 -107.5(3) . 10_556
C30 C35 C57 C60 -146.0(3) . .
C30 C35 C57 C88 2.5(3) . .
C30 C35 C3 C28 -5.6(4) . .
C30 C35 C3 C95 151.5(3) . .
C30 C52 C88 C40 155.7(3) . .
C30 C52 C88 C57 9.0(4) . .
C30 C56 O8 C56 110.9(3) . 10_556
C35 C30 C52 C52 143.85(17) . 10_556
C35 C30 C52 C88 -7.0(3) . .
C35 C30 C56 C28 -0.7(3) . .
C35 C30 C56 C56 -142.62(17) . 10_556
C35 C30 C56 O8 144.9(3) . .
C35 C57 C60 C85 2.4(5) . .
C35 C57 C60 C105 149.7(3) . .
C35 C57 C88 C40 -153.6(3) . .
C35 C57 C88 C52 -7.1(4) . .
C40 C40 C48 C1 1.0(3) 10_556 .
C40 C40 C48 C105 -140.1(3) 10_556 .
C40 C40 C88 C52 -4.3(3) 10_556 .
C40 C40 C88 C57 138.9(2) 10_556 .
C40 C48 C105 C60 -1.6(5) . .
C40 C48 C105 C105 139.7(2) . 11_655
C48 C1 C48 C40 -1.6(5) 10_556 .
C48 C1 C48 C105 138.7(3) 10_556 .
C48 C40 C88 C52 -141.4(3) . .
C48 C40 C88 C57 1.7(5) . .
C52 C30 C35 Cl9 128.5(2) . .
C52 C30 C35 C57 2.6(3) . .
C52 C30 C35 C3 -109.0(3) . .
C52 C30 C56 C28 108.5(3) . .
C52 C30 C56 C56 -33.4(3) . 10_556
C52 C30 C56 O8 -106.0(3) . .
C52 C52 C88 C40 4.3(3) 10_556 .
C52 C52 C88 C57 -142.4(2) 10_556 .
C56 C28 C3 C35 5.5(4) . .
C56 C28 C3 C95 -152.0(3) . .
C56 C30 C35 Cl9 -119.0(3) . .
C56 C30 C35 C57 115.2(3) . .
C56 C30 C35 C3 3.6(3) . .
C56 C30 C52 C52 34.0(3) . 10_556
C56 C30 C52 C88 -116.8(3) . .
C57 C35 C3 C28 -116.5(3) . .
C57 C35 C3 C95 40.7(4) . .
C57 C60 C85 Cl18 -95.9(4) . .
C57 C60 C85 C60 142.7(3) . 11_655
C57 C60 C85 C95 28.7(5) . .
C57 C60 C105 C48 -1.2(5) . .
C57 C60 C105 C105 -146.2(2) . 11_655
C60 C57 C88 C40 -4.6(5) . .
C60 C57 C88 C52 141.9(3) . .
C60 C85 C95 C3 -23.9(5) . .
C60 C85 C95 C3 23.9(5) 11_655 11_655
C60 C85 C95 C3 132.9(4) . 11_655
C60 C85 C95 C3 -132.9(4) 11_655 .
C85 C60 C105 C48 149.9(3) . .
C85 C60 C105 C105 5.0(3) . 11_655
C85 C95 C3 C28 143.6(4) . .
C85 C95 C3 C35 -11.2(6) . .
C88 C40 C48 C1 142.5(3) . .
C88 C40 C48 C105 1.4(5) . .
C88 C57 C60 C85 -143.1(4) . .
C88 C57 C60 C105 4.3(5) . .
C105 C60 C85 Cl18 114.0(3) . .
C105 C60 C85 C60 -7.4(5) . 11_655
C105 C60 C85 C95 -121.3(3) . .
C3 C28 C56 C30 -2.8(4) . .
C3 C28 C56 C56 140.1(2) . 10_556
C3 C28 C56 O8 -148.0(3) . .
C3 C35 C57 C60 -35.9(4) . .
C3 C35 C57 C88 112.7(3) . .
C3 C95 C3 C28 -13.9(6) 11_655 .
C3 C95 C3 C35 -168.7(2) 11_655 .
